data_1546813
loop_
_publ_author_name
'Sinha, Indranil'
'Lee, Yuseop'
'Bae, Choongman'
'Tussupbayev, Samat'
'Lee, Yujin'
'Seo, Min-Seob'
'Kim, Jin'
'Baik, Mu-Hyun'
'Lee, Yunho'
'Kim, Hyunwoo'

_publ_section_title
;
 Computer-aided rational design of Fe( <scp>iii</scp> )-catalysts for the
 selective formation of cyclic carbonates from CO <sub>2</sub> and
 internal epoxides
;
_journal_issue 19
_journal_name_full 'Catalysis Science &amp; Technology'
_journal_page_first 4375
_journal_page_last 4387
_journal_paper_doi 10.1039/C7CY01435J
_journal_volume 7
_journal_year 2017
_chemical_formula_moiety 'C20 H16 N2 O5, C4 H8 O'
_chemical_formula_sum 'C24 H24 N2 O6'
_chemical_formula_weight 436.45
_chemical_name_systematic
;
 ?
;
_space_group_crystal_system monoclinic
_space_group_IT_number 15
_space_group_name_Hall '-C 2yc'
_space_group_name_H-M_alt 'C 1 2/c 1'
_symmetry_space_group_name_Hall '-C 2yc'
_symmetry_space_group_name_H-M 'C 1 2/c 1'
_atom_sites_solution_hydrogens mixed
_audit_creation_method SHELXL-2013
_audit_update_record
;
2017-05-11 deposited with the CCDC.
2017-08-24 downloaded from the CCDC.
;
_cell_angle_alpha 90
_cell_angle_beta 94.6330(19)
_cell_angle_gamma 90
_cell_formula_units_Z 8
_cell_length_a 17.9282(6)
_cell_length_b 11.5903(4)
_cell_length_c 21.7086(7)
_cell_measurement_reflns_used 81505
_cell_measurement_temperature 120(2)
_cell_measurement_theta_max 29.529
_cell_measurement_theta_min 2.258
_cell_volume 4496.2(3)
_computing_cell_refinement 'Bruker SMART'
_computing_data_collection 'Bruker SMART'
_computing_data_reduction 'Bruker SAINT'
_computing_molecular_graphics 'Bruker SHELXTL'
_computing_publication_material 'Bruker SHELXTL'
_computing_structure_refinement 'SHELXL-2013 (Sheldrick, 2013)'
_computing_structure_solution 'SHELXS-2013 (Sheldrick, 2013)'
_diffrn_ambient_temperature 120(2)
_diffrn_measured_fraction_theta_full 1.000
_diffrn_measured_fraction_theta_max 0.994
_diffrn_measurement_device_type 'CCD area detector'
_diffrn_measurement_method 'phi and omega scans'
_diffrn_radiation_type MoK\a
_diffrn_radiation_wavelength 0.71073
_diffrn_reflns_av_R_equivalents 0.0710
_diffrn_reflns_av_unetI/netI 0.0353
_diffrn_reflns_Laue_measured_fraction_full 1.000
_diffrn_reflns_Laue_measured_fraction_max 0.994
_diffrn_reflns_limit_h_max 24
_diffrn_reflns_limit_h_min -24
_diffrn_reflns_limit_k_max 16
_diffrn_reflns_limit_k_min -15
_diffrn_reflns_limit_l_max 29
_diffrn_reflns_limit_l_min -29
_diffrn_reflns_number 81505
_diffrn_reflns_point_group_measured_fraction_full 1.000
_diffrn_reflns_point_group_measured_fraction_max 0.994
_diffrn_reflns_theta_full 25.242
_diffrn_reflns_theta_max 29.529
_diffrn_reflns_theta_min 2.258
_diffrn_source 'fine-focus sealed tube'
_exptl_absorpt_coefficient_mu 0.093
_exptl_absorpt_correction_type multi-scan
_exptl_absorpt_process_details SADABS
_exptl_crystal_colour yellow
_exptl_crystal_density_diffrn 1.290
_exptl_crystal_density_meas ?
_exptl_crystal_density_method 'not measured'
_exptl_crystal_description platy
_exptl_crystal_F_000 1840
_exptl_crystal_size_max 0.150
_exptl_crystal_size_mid 0.140
_exptl_crystal_size_min 0.100
_exptl_transmission_factor_max 0.746
_exptl_transmission_factor_min 0.682
_refine_diff_density_max 0.439
_refine_diff_density_min -0.260
_refine_diff_density_rms 0.056
_refine_ls_extinction_coef 0.0025(4)
_refine_ls_extinction_expression Fc^*^=kFc[1+0.001xFc^2^\l^3^/sin(2\q)]^-1/4^
_refine_ls_extinction_method SHELXL
_refine_ls_goodness_of_fit_ref 1.053
_refine_ls_hydrogen_treatment mixed
_refine_ls_matrix_type full
_refine_ls_number_parameters 299
_refine_ls_number_reflns 6242
_refine_ls_number_restraints 0
_refine_ls_restrained_S_all 1.053
_refine_ls_R_factor_all 0.0858
_refine_ls_R_factor_gt 0.0514
_refine_ls_shift/su_max 0.000
_refine_ls_shift/su_mean 0.000
_refine_ls_structure_factor_coef Fsqd
_refine_ls_weighting_details 'w=1/[\s^2^(Fo^2^)+(0.0748P)^2^+2.0751P] where P=(Fo^2^+2Fc^2^)/3'
_refine_ls_weighting_scheme calc
_refine_ls_wR_factor_gt 0.1351
_refine_ls_wR_factor_ref 0.1560
_reflns_Friedel_coverage 0.000
_reflns_number_gt 4082
_reflns_number_total 6242
_reflns_threshold_expression 'I > 2\s(I)'
_cod_data_source_file c7cy01435j2.cif
_cod_data_source_block 0194A-1
_cod_depositor_comments
;
The following automatic conversions were performed:

'_exptl_crystal_density_meas' value 'not measured' was changed to '?'
- the value is perceived as not measured.

Automatic conversion script
Id: cif_fix_values 4973 2017-02-22 13:04:09Z antanas 
;
_cod_database_code 1546813
_shelx_space_group_comment
;
The symmetry employed for this shelxl refinement is uniquely defined
by the following loop, which should always be used as a source of
symmetry information in preference to the above space-group names.
They are only intended as comments.
;
_shelx_estimated_absorpt_t_min 0.986
_shelx_estimated_absorpt_t_max 0.991
_shelxl_version_number 2013-4

loop_
_space_group_symop_operation_xyz
'x, y, z'
'-x, y, -z+1/2'
'x+1/2, y+1/2, z'
'-x+1/2, y+1/2, -z+1/2'
'-x, -y, -z'
'x, -y, z-1/2'
'-x+1/2, -y+1/2, -z'
'x+1/2, -y+1/2, z-1/2'

loop_
_atom_site_label
_atom_site_type_symbol
_atom_site_fract_x
_atom_site_fract_y
_atom_site_fract_z
_atom_site_U_iso_or_equiv
_atom_site_adp_type
_atom_site_occupancy
_atom_site_site_symmetry_order
_atom_site_calc_flag
_atom_site_refinement_flags_posn
_atom_site_refinement_flags_adp
N1 N 0.13555(7) 0.15709(10) 0.10696(6) 0.0262(3) Uani 1 1 d . .
O1 O 0.23299(6) 0.07769(9) 0.03376(5) 0.0334(3) Uani 1 1 d . .
O2 O 0.18123(7) 0.34452(10) 0.04699(5) 0.0352(3) Uani 1 1 d . .
O3 O -0.01394(7) 0.05012(11) 0.10097(6) 0.0430(3) Uani 1 1 d . .
O5 O 0.28183(8) -0.25624(11) 0.25875(6) 0.0518(4) Uani 1 1 d . .
O4 O 0.38243(9) -0.29081(13) 0.21258(7) 0.0648(5) Uani 1 1 d . .
N2 N 0.32235(10) -0.23933(13) 0.21643(8) 0.0457(4) Uani 1 1 d . .
C2 C 0.21672(8) -0.00312(12) 0.13234(7) 0.0265(3) Uani 1 1 d . .
C7 C 0.23964(9) -0.08456(13) 0.17746(7) 0.0309(3) Uani 1 1 d . .
H7A H 0.2141 -0.0905 0.2140 0.037 Uiso 1 1 calc R U
C1 C 0.15683(8) 0.07397(12) 0.14370(7) 0.0267(3) Uani 1 1 d . .
H1A H 0.1316 0.0632 0.1801 0.032 Uiso 1 1 calc R U
C8 C 0.07520(8) 0.24003(13) 0.11776(7) 0.0279(3) Uani 1 1 d . .
H8A H 0.0512 0.2139 0.1554 0.033 Uiso 1 1 calc R U
C9 C 0.10741(8) 0.35883(13) 0.13123(7) 0.0279(3) Uani 1 1 d . .
C15 C 0.01631(8) 0.23346(13) 0.06356(7) 0.0289(3) Uani 1 1 d . .
C20 C 0.00343(8) 0.32140(14) 0.02036(7) 0.0319(3) Uani 1 1 d . .
H20A H 0.0326 0.3898 0.0243 0.038 Uiso 1 1 calc R U
C10 C 0.16100(8) 0.40748(13) 0.09570(7) 0.0292(3) Uani 1 1 d . .
C6 C 0.29917(9) -0.15621(14) 0.16892(8) 0.0358(4) Uani 1 1 d . .
C16 C -0.02765(9) 0.13341(14) 0.05732(8) 0.0340(4) Uani 1 1 d . .
C4 C 0.31568(10) -0.07158(15) 0.07024(9) 0.0403(4) Uani 1 1 d . .
H4A H 0.3419 -0.0684 0.0340 0.048 Uiso 1 1 calc R U
C11 C 0.19120(9) 0.51589(14) 0.11096(8) 0.0376(4) Uani 1 1 d . .
H11A H 0.2286 0.5482 0.0875 0.045 Uiso 1 1 calc R U
C3 C 0.25414(8) 0.00497(13) 0.07605(7) 0.0296(3) Uani 1 1 d . .
C19 C -0.05123(9) 0.31095(15) -0.02842(8) 0.0380(4) Uani 1 1 d . .
H19A H -0.0592 0.3713 -0.0578 0.046 Uiso 1 1 calc R U
C14 C 0.08330(10) 0.42186(15) 0.18050(8) 0.0382(4) Uani 1 1 d . .
H14A H 0.0463 0.3899 0.2045 0.046 Uiso 1 1 calc R U
C5 C 0.33773(10) -0.14897(15) 0.11535(9) 0.0427(4) Uani 1 1 d . .
H5A H 0.3793 -0.1981 0.1105 0.051 Uiso 1 1 calc R U
C17 C -0.08280(10) 0.12290(16) 0.00837(9) 0.0427(4) Uani 1 1 d . .
H17A H -0.1124 0.0549 0.0041 0.051 Uiso 1 1 calc R U
C12 C 0.16614(11) 0.57598(16) 0.16063(9) 0.0468(5) Uani 1 1 d . .
H12A H 0.1865 0.6498 0.1710 0.056 Uiso 1 1 calc R U
C18 C -0.09411(10) 0.21125(16) -0.03368(9) 0.0438(4) Uani 1 1 d . .
H18A H -0.1318 0.2039 -0.0668 0.053 Uiso 1 1 calc R U
C13 C 0.11200(12) 0.52997(17) 0.19525(9) 0.0491(5) Uani 1 1 d . .
H13A H 0.0947 0.5722 0.2288 0.059 Uiso 1 1 calc R U
O6 O 0.87173(7) 0.90904(11) 0.11100(6) 0.0435(3) Uani 1 1 d . .
C21 C 0.86360(13) 0.90596(18) 0.17547(9) 0.0515(5) Uani 1 1 d . .
H21A H 0.8100 0.9036 0.1834 0.062 Uiso 1 1 calc R U
H21B H 0.8868 0.9749 0.1960 0.062 Uiso 1 1 calc R U
C22 C 0.90224(19) 0.7995(3) 0.19851(12) 0.0849(9) Uani 1 1 d . .
H22A H 0.9549 0.8162 0.2129 0.102 Uiso 1 1 calc R U
H22B H 0.8769 0.7659 0.2332 0.102 Uiso 1 1 calc R U
C24 C 0.87460(13) 0.79241(18) 0.09004(10) 0.0561(5) Uani 1 1 d . .
H24A H 0.9110 0.7849 0.0583 0.067 Uiso 1 1 calc R U
H24B H 0.8248 0.7676 0.0717 0.067 Uiso 1 1 calc R U
C23 C 0.8983(2) 0.7201(2) 0.14535(13) 0.0955(10) Uani 1 1 d . .
H23A H 0.8614 0.6581 0.1507 0.115 Uiso 1 1 calc R U
H23B H 0.9477 0.6845 0.1408 0.115 Uiso 1 1 calc R U
H1 H 0.1631(19) 0.165(3) 0.0694(16) 0.115 Uiso 1 1 d . U
H2 H 0.211(2) 0.382(3) 0.0202(15) 0.115 Uiso 1 1 d . U
H3 H -0.0544(19) -0.002(3) 0.1025(15) 0.115 Uiso 1 1 d . U

loop_
_atom_site_aniso_label
_atom_site_aniso_U_11
_atom_site_aniso_U_22
_atom_site_aniso_U_33
_atom_site_aniso_U_23
_atom_site_aniso_U_13
_atom_site_aniso_U_12
N1 0.0271(6) 0.0241(6) 0.0278(6) -0.0005(5) 0.0043(5) 0.0015(5)
O1 0.0362(6) 0.0317(6) 0.0337(6) 0.0051(5) 0.0111(5) 0.0044(5)
O2 0.0394(6) 0.0295(6) 0.0385(6) -0.0002(5) 0.0147(5) -0.0008(5)
O3 0.0409(7) 0.0347(7) 0.0533(8) 0.0063(6) 0.0035(6) -0.0067(5)
O5 0.0707(9) 0.0399(7) 0.0422(8) 0.0100(6) -0.0111(7) 0.0008(6)
O4 0.0752(10) 0.0500(9) 0.0660(10) -0.0001(7) -0.0145(8) 0.0327(8)
N2 0.0590(10) 0.0300(8) 0.0450(9) -0.0021(7) -0.0143(7) 0.0087(7)
C2 0.0272(7) 0.0236(7) 0.0288(7) -0.0016(6) 0.0020(6) -0.0007(5)
C7 0.0360(8) 0.0259(7) 0.0302(8) -0.0018(6) -0.0004(6) -0.0006(6)
C1 0.0283(7) 0.0266(7) 0.0254(7) -0.0014(6) 0.0035(5) -0.0023(6)
C8 0.0273(7) 0.0275(7) 0.0299(7) -0.0002(6) 0.0084(6) 0.0039(6)
C9 0.0292(7) 0.0266(7) 0.0276(7) -0.0012(6) 0.0006(6) 0.0039(6)
C15 0.0238(7) 0.0299(8) 0.0336(8) -0.0038(6) 0.0062(6) 0.0034(6)
C20 0.0288(7) 0.0298(8) 0.0373(8) -0.0022(6) 0.0035(6) 0.0027(6)
C10 0.0287(7) 0.0273(8) 0.0311(8) -0.0001(6) -0.0004(6) 0.0043(6)
C6 0.0407(9) 0.0261(8) 0.0389(9) -0.0002(7) -0.0066(7) 0.0044(6)
C16 0.0297(8) 0.0302(8) 0.0427(9) -0.0018(7) 0.0059(7) 0.0018(6)
C4 0.0394(9) 0.0393(9) 0.0438(10) 0.0002(8) 0.0130(7) 0.0100(7)
C11 0.0346(8) 0.0297(8) 0.0468(10) 0.0024(7) -0.0067(7) -0.0012(7)
C3 0.0293(7) 0.0249(7) 0.0353(8) -0.0014(6) 0.0057(6) 0.0000(6)
C19 0.0336(8) 0.0394(9) 0.0402(9) -0.0015(7) -0.0013(7) 0.0081(7)
C14 0.0486(10) 0.0348(9) 0.0316(8) -0.0035(7) 0.0058(7) 0.0066(7)
C5 0.0393(9) 0.0363(9) 0.0526(11) -0.0037(8) 0.0035(8) 0.0136(7)
C17 0.0356(9) 0.0366(9) 0.0553(11) -0.0104(8) 0.0002(8) -0.0036(7)
C12 0.0566(11) 0.0315(9) 0.0491(11) -0.0077(8) -0.0161(9) -0.0008(8)
C18 0.0371(9) 0.0454(10) 0.0472(10) -0.0096(8) -0.0078(7) 0.0047(8)
C13 0.0706(13) 0.0394(10) 0.0366(9) -0.0120(8) -0.0005(9) 0.0074(9)
O6 0.0506(7) 0.0415(7) 0.0399(7) 0.0003(5) 0.0125(6) -0.0063(6)
C21 0.0705(13) 0.0481(11) 0.0368(10) 0.0007(8) 0.0099(9) 0.0035(10)
C22 0.110(2) 0.088(2) 0.0546(14) 0.0088(14) -0.0006(14) 0.0399(17)
C24 0.0607(13) 0.0510(12) 0.0554(12) -0.0168(10) -0.0034(10) 0.0116(10)
C23 0.160(3) 0.0491(15) 0.0753(19) 0.0014(13) -0.0017(19) 0.0195(17)

loop_
_atom_type_symbol
_atom_type_description
_atom_type_scat_dispersion_real
_atom_type_scat_dispersion_imag
_atom_type_scat_source
C C 0.0033 0.0016 'International Tables Vol C Tables 4.2.6.8 and 6.1.1.4'
H H 0.0000 0.0000 'International Tables Vol C Tables 4.2.6.8 and 6.1.1.4'
N N 0.0061 0.0033 'International Tables Vol C Tables 4.2.6.8 and 6.1.1.4'
O O 0.0106 0.0060 'International Tables Vol C Tables 4.2.6.8 and 6.1.1.4'

loop_
_geom_angle_atom_site_label_1
_geom_angle_atom_site_label_2
_geom_angle_atom_site_label_3
_geom_angle
C1 N1 C8 124.84(13)
C1 N1 H1 116.0(19)
C8 N1 H1 119.2(19)
C10 O2 H2 116(2)
C16 O3 H3 112(2)
O5 N2 O4 122.78(16)
O5 N2 C6 118.98(15)
O4 N2 C6 118.24(17)
C7 C2 C1 118.83(13)
C7 C2 C3 120.44(13)
C1 C2 C3 120.71(13)
C6 C7 C2 120.02(15)
C6 C7 H7A 120.0
C2 C7 H7A 120.0
N1 C1 C2 123.23(13)
N1 C1 H1A 118.4
C2 C1 H1A 118.4
N1 C8 C9 110.45(12)
N1 C8 C15 108.44(12)
C9 C8 C15 115.23(13)
N1 C8 H8A 107.5
C9 C8 H8A 107.5
C15 C8 H8A 107.5
C14 C9 C10 118.81(15)
C14 C9 C8 119.25(14)
C10 C9 C8 121.94(13)
C20 C15 C16 118.63(14)
C20 C15 C8 123.56(14)
C16 C15 C8 117.81(14)
C19 C20 C15 121.22(15)
C19 C20 H20A 119.4
C15 C20 H20A 119.4
O2 C10 C11 123.03(15)
O2 C10 C9 116.83(13)
C11 C10 C9 120.14(15)
C7 C6 C5 120.99(15)
C7 C6 N2 119.12(16)
C5 C6 N2 119.89(15)
O3 C16 C17 123.00(15)
O3 C16 C15 116.78(15)
C17 C16 C15 120.21(16)
C5 C4 C3 121.77(16)
C5 C4 H4A 119.1
C3 C4 H4A 119.1
C12 C11 C10 119.44(17)
C12 C11 H11A 120.3
C10 C11 H11A 120.3
O1 C3 C4 122.08(14)
O1 C3 C2 121.24(13)
C4 C3 C2 116.68(14)
C18 C19 C20 119.18(17)
C18 C19 H19A 120.4
C20 C19 H19A 120.4
C13 C14 C9 121.37(17)
C13 C14 H14A 119.3
C9 C14 H14A 119.3
C4 C5 C6 120.09(15)
C4 C5 H5A 120.0
C6 C5 H5A 120.0
C18 C17 C16 119.81(17)
C18 C17 H17A 120.1
C16 C17 H17A 120.1
C13 C12 C11 120.96(17)
C13 C12 H12A 119.5
C11 C12 H12A 119.5
C17 C18 C19 120.94(17)
C17 C18 H18A 119.5
C19 C18 H18A 119.5
C12 C13 C14 119.25(17)
C12 C13 H13A 120.4
C14 C13 H13A 120.4
C21 O6 C24 107.43(15)
O6 C21 C22 105.75(17)
O6 C21 H21A 110.6
C22 C21 H21A 110.6
O6 C21 H21B 110.6
C22 C21 H21B 110.6
H21A C21 H21B 108.7
C23 C22 C21 105.3(2)
C23 C22 H22A 110.7
C21 C22 H22A 110.7
C23 C22 H22B 110.7
C21 C22 H22B 110.7
H22A C22 H22B 108.8
O6 C24 C23 106.82(17)
O6 C24 H24A 110.4
C23 C24 H24A 110.4
O6 C24 H24B 110.4
C23 C24 H24B 110.4
H24A C24 H24B 108.6
C22 C23 C24 105.7(2)
C22 C23 H23A 110.6
C24 C23 H23A 110.6
C22 C23 H23B 110.6
C24 C23 H23B 110.6
H23A C23 H23B 108.7

loop_
_geom_bond_atom_site_label_1
_geom_bond_atom_site_label_2
_geom_bond_distance
N1 C1 1.2885(19)
N1 C8 1.4801(18)
N1 H1 0.99(3)
O1 C3 1.2808(19)
O2 C10 1.3579(18)
O2 H2 0.93(3)
O3 C16 1.361(2)
O3 H3 0.95(3)
O5 N2 1.232(2)
O4 N2 1.240(2)
N2 C6 1.447(2)
C2 C7 1.398(2)
C2 C1 1.434(2)
C2 C3 1.444(2)
C7 C6 1.377(2)
C7 H7A 0.9500
C1 H1A 0.9500
C8 C9 1.513(2)
C8 C15 1.518(2)
C8 H8A 1.0000
C9 C14 1.393(2)
C9 C10 1.398(2)
C15 C20 1.392(2)
C15 C16 1.402(2)
C20 C19 1.389(2)
C20 H20A 0.9500
C10 C11 1.397(2)
C6 C5 1.403(3)
C16 C17 1.397(2)
C4 C5 1.363(3)
C4 C3 1.429(2)
C4 H4A 0.9500
C11 C12 1.389(3)
C11 H11A 0.9500
C19 C18 1.388(3)
C19 H19A 0.9500
C14 C13 1.382(3)
C14 H14A 0.9500
C5 H5A 0.9500
C17 C18 1.376(3)
C17 H17A 0.9500
C12 C13 1.382(3)
C12 H12A 0.9500
C18 H18A 0.9500
C13 H13A 0.9500
O6 C21 1.419(2)
O6 C24 1.429(2)
C21 C22 1.482(3)
C21 H21A 0.9900
C21 H21B 0.9900
C22 C23 1.473(4)
C22 H22A 0.9900
C22 H22B 0.9900
C24 C23 1.497(3)
C24 H24A 0.9900
C24 H24B 0.9900
C23 H23A 0.9900
C23 H23B 0.9900

loop_
_geom_hbond_atom_site_label_D
_geom_hbond_atom_site_label_H
_geom_hbond_atom_site_label_A
_geom_hbond_distance_DH
_geom_hbond_distance_HA
_geom_hbond_distance_DA
_geom_hbond_angle_DHA
_geom_hbond_site_symmetry_A
O3 H3 O6 0.95(3) 1.70(3) 2.6448(17) 175(3) 1_445
O2 H2 O1 0.93(3) 1.67(3) 2.5859(15) 169(3) 7
N1 H1 O2 0.99(3) 2.16(3) 2.6939(17) 112(2) .
N1 H1 O1 0.99(3) 1.83(3) 2.6216(16) 134(3) .

loop_
_geom_torsion_atom_site_label_1
_geom_torsion_atom_site_label_2
_geom_torsion_atom_site_label_3
_geom_torsion_atom_site_label_4
_geom_torsion
C1 C2 C7 C6 -177.13(14)
C3 C2 C7 C6 1.3(2)
C8 N1 C1 C2 -178.53(13)
C7 C2 C1 N1 174.78(14)
C3 C2 C1 N1 -3.6(2)
C1 N1 C8 C9 110.73(16)
C1 N1 C8 C15 -122.13(15)
N1 C8 C9 C14 -134.01(15)
C15 C8 C9 C14 102.71(16)
N1 C8 C9 C10 45.84(19)
C15 C8 C9 C10 -77.44(17)
N1 C8 C15 C20 -110.57(15)
C9 C8 C15 C20 13.8(2)
N1 C8 C15 C16 69.96(16)
C9 C8 C15 C16 -165.70(13)
C16 C15 C20 C19 -0.5(2)
C8 C15 C20 C19 180.00(14)
C14 C9 C10 O2 -178.05(14)
C8 C9 C10 O2 2.1(2)
C14 C9 C10 C11 2.0(2)
C8 C9 C10 C11 -177.84(14)
C2 C7 C6 C5 0.1(2)
C2 C7 C6 N2 179.53(14)
O5 N2 C6 C7 10.9(2)
O4 N2 C6 C7 -169.29(15)
O5 N2 C6 C5 -169.65(16)
O4 N2 C6 C5 10.2(2)
C20 C15 C16 O3 -179.17(14)
C8 C15 C16 O3 0.3(2)
C20 C15 C16 C17 0.3(2)
C8 C15 C16 C17 179.85(14)
O2 C10 C11 C12 178.42(15)
C9 C10 C11 C12 -1.7(2)
C5 C4 C3 O1 -179.80(16)
C5 C4 C3 C2 0.4(3)
C7 C2 C3 O1 178.73(14)
C1 C2 C3 O1 -2.9(2)
C7 C2 C3 C4 -1.5(2)
C1 C2 C3 C4 176.87(14)
C15 C20 C19 C18 0.6(2)
C10 C9 C14 C13 -1.0(2)
C8 C9 C14 C13 178.91(16)
C3 C4 C5 C6 0.9(3)
C7 C6 C5 C4 -1.1(3)
N2 C6 C5 C4 179.40(17)
O3 C16 C17 C18 179.25(16)
C15 C16 C17 C18 -0.2(3)
C10 C11 C12 C13 0.2(3)
C16 C17 C18 C19 0.3(3)
C20 C19 C18 C17 -0.5(3)
C11 C12 C13 C14 0.9(3)
C9 C14 C13 C12 -0.5(3)
C24 O6 C21 C22 30.7(2)
O6 C21 C22 C23 -27.1(3)
C21 O6 C24 C23 -22.1(3)
C21 C22 C23 C24 13.5(4)
O6 C24 C23 C22 4.7(3)
